data_7018590
loop_
_publ_author_name
'Zhao, Jiong-Peng'
'Zhao, Ran'
'Yang, Qian'
'Song, Wei-Chao'
'Hu, Bo-Wen'
'Zhang, Xiao-Feng'
'Bu, Xian-He'

_publ_section_title
;
 One pot synthesis of heterometallic 3d-3d azido architectures: assembling
 strategy and magnetic properties.
;
_journal_issue 16
_journal_name_full 'Dalton transactions (Cambridge, England : 2003)'
_journal_page_first 4852
_journal_page_last 4858
_journal_paper_doi 10.1039/c2dt12183b
_journal_volume 41
_journal_year 2012
_chemical_formula_sum 'C12 H8 Co Cu N8 O4'
_chemical_formula_weight 450.73
_chemical_name_systematic
;
?
;
_space_group_IT_number 14
_symmetry_cell_setting monoclinic
_symmetry_space_group_name_Hall '-P 2ybc'
_symmetry_space_group_name_H-M 'P 1 21/c 1'
_atom_sites_solution_hydrogens geom
_atom_sites_solution_primary direct
_atom_sites_solution_secondary difmap
_audit_creation_method SHELXL-97
_cell_angle_alpha 90.00
_cell_angle_beta 105.25(3)
_cell_angle_gamma 90.00
_cell_formula_units_Z 4
_cell_length_a 12.794(3)
_cell_length_b 16.937(3)
_cell_length_c 7.1307(14)
_cell_measurement_temperature 293(2)
_cell_volume 1490.8(6)
_computing_cell_refinement 'Bruker XSCANS'
_computing_data_collection 'Bruker XSCANS'
_computing_data_reduction 'Bruker SHELXTL'
_computing_molecular_graphics 'Bruker SHELXTL'
_computing_publication_material 'Bruker SHELXTL'
_computing_structure_refinement 'SHELXL-97 (Sheldrick, 1997)'
_computing_structure_solution 'SHELXS-97 (Sheldrick, 1990)'
_diffrn_ambient_temperature 293(2)
_diffrn_measured_fraction_theta_full 0.998
_diffrn_measured_fraction_theta_max 0.998
_diffrn_measurement_device_type 'Bruker P4'
_diffrn_measurement_method '\w scans'
_diffrn_radiation_monochromator graphite
_diffrn_radiation_source 'fine-focus sealed tube'
_diffrn_radiation_type MoK\a
_diffrn_radiation_wavelength 0.71073
_diffrn_reflns_av_R_equivalents 0.1437
_diffrn_reflns_av_sigmaI/netI 0.1204
_diffrn_reflns_limit_h_max 15
_diffrn_reflns_limit_h_min -14
_diffrn_reflns_limit_k_max 20
_diffrn_reflns_limit_k_min -20
_diffrn_reflns_limit_l_max 8
_diffrn_reflns_limit_l_min -8
_diffrn_reflns_number 11641
_diffrn_reflns_theta_full 25.01
_diffrn_reflns_theta_max 25.01
_diffrn_reflns_theta_min 3.20
_exptl_absorpt_coefficient_mu 2.581
_exptl_absorpt_correction_type none
_exptl_crystal_density_diffrn 2.008
_exptl_crystal_density_method 'not measured'
_exptl_crystal_F_000 896
_refine_diff_density_max 0.813
_refine_diff_density_min -0.588
_refine_diff_density_rms 0.134
_refine_ls_extinction_method none
_refine_ls_goodness_of_fit_ref 1.099
_refine_ls_hydrogen_treatment mixed
_refine_ls_matrix_type full
_refine_ls_number_parameters 235
_refine_ls_number_reflns 2632
_refine_ls_number_restraints 0
_refine_ls_restrained_S_all 1.099
_refine_ls_R_factor_all 0.1334
_refine_ls_R_factor_gt 0.0804
_refine_ls_shift/su_max 0.008
_refine_ls_shift/su_mean 0.002
_refine_ls_structure_factor_coef Fsqd
_refine_ls_weighting_details 'calc w=1/[\s^2^(Fo^2^)+(0.0580P)^2^+0.0000P] where P=(Fo^2^+2Fc^2^)/3'
_refine_ls_weighting_scheme calc
_refine_ls_wR_factor_gt 0.1438
_refine_ls_wR_factor_ref 0.1643
_reflns_number_gt 1754
_reflns_number_total 2632
_reflns_threshold_expression >2sigma(I)
_cod_data_source_file c2dt12183b.txt
_cod_data_source_block 2
_cod_depositor_comments
;
The following automatic conversions were performed:

'_symmetry_cell_setting' value 'Monoclinic' changed to 'monoclinic'
according to /home/saulius/struct/CIF-dictionaries/cif_core.dic
dictionary named 'cif_core.dic' version 2.4.1 from 2010-06-29.

Automatic conversion script
Id: cif_fix_values 1715 2011-07-08 13:25:40Z adriana 
;
_cod_original_cell_volume 1490.8(5)
_cod_original_sg_symbol_H-M P2(1)/c
_cod_database_code 7018590

loop_
_symmetry_equiv_pos_as_xyz
'x, y, z'
'-x, y+1/2, -z+1/2'
'-x, -y, -z'
'x, -y-1/2, z-1/2'

loop_
_atom_site_label
_atom_site_type_symbol
_atom_site_fract_x
_atom_site_fract_y
_atom_site_fract_z
_atom_site_U_iso_or_equiv
_atom_site_adp_type
_atom_site_occupancy
_atom_site_symmetry_multiplicity
_atom_site_calc_flag
_atom_site_refinement_flags
Co1 Co 0.75991(8) 0.92306(6) 0.55789(17) 0.0265(4) Uani 1 1 d .
O1 O 0.3631(4) 1.0564(3) 0.3192(9) 0.0346(15) Uani 1 1 d .
N1 N 0.6995(6) 0.8077(4) 0.4744(12) 0.043(2) Uani 1 1 d .
C1 C 0.3994(7) 1.0962(5) 0.1996(13) 0.031(2) Uani 1 1 d .
Cu1 Cu 0.77492(8) 0.71568(6) 0.39422(17) 0.0357(4) Uani 1 1 d .
O2 O 0.3549(4) 1.1552(3) 0.1022(9) 0.0410(16) Uani 1 1 d .
N2 N 0.5990(7) 0.8058(4) 0.4243(11) 0.043(2) Uani 1 1 d .
C2 C 0.5094(6) 1.0730(5) 0.1778(12) 0.031(2) Uani 1 1 d .
O3 O 1.1004(5) 1.2240(4) 0.6308(11) 0.064(2) Uani 1 1 d .
N3 N 0.5069(7) 0.8078(5) 0.3935(13) 0.056(2) Uani 1 1 d .
C3 C 0.5613(6) 1.0069(5) 0.2817(13) 0.033(2) Uani 1 1 d .
H3A H 0.5230 0.9773 0.3512 0.040 Uiso 1 1 calc R
O4 O 1.1174(4) 1.0961(3) 0.5672(9) 0.0378(16) Uani 1 1 d .
N4 N 0.8516(6) 0.8786(4) 0.8463(12) 0.049(2) Uani 1 1 d .
C4 C 0.7144(7) 1.0263(5) 0.1803(13) 0.038(2) Uani 1 1 d .
H4A H 0.7837 1.0105 0.1781 0.045 Uiso 1 1 calc R
N5 N 0.9496(7) 0.8843(4) 0.8735(11) 0.040(2) Uani 1 1 d .
C5 C 0.6698(7) 1.0917(5) 0.0744(13) 0.042(2) Uani 1 1 d .
H5A H 0.7091 1.1192 0.0030 0.050 Uiso 1 1 calc R
N6 N 1.0411(7) 0.8937(5) 0.8990(12) 0.054(2) Uani 1 1 d .
C6 C 0.5657(7) 1.1167(5) 0.0738(12) 0.034(2) Uani 1 1 d .
H6A H 0.5353 1.1615 0.0054 0.041 Uiso 1 1 calc R
N7 N 0.8185(5) 1.0415(4) 0.6278(9) 0.0303(17) Uani 1 1 d .
C7 C 1.0685(7) 1.1537(5) 0.6079(13) 0.037(2) Uani 1 1 d .
N8 N 0.6614(5) 0.9844(4) 0.2868(11) 0.042(2) Uani 1 1 d .
C8 C 0.9543(6) 1.1382(5) 0.6274(13) 0.033(2) Uani 1 1 d .
C9 C 0.8836(7) 1.1992(5) 0.6400(13) 0.040(2) Uani 1 1 d .
H9A H 0.9056 1.2517 0.6451 0.048 Uiso 1 1 calc R
C10 C 0.7789(8) 1.1791(5) 0.6449(14) 0.050(3) Uani 1 1 d .
H10A H 0.7290 1.2182 0.6515 0.060 Uiso 1 1 calc R
C11 C 0.7499(7) 1.1007(5) 0.6398(13) 0.038(2) Uani 1 1 d .
H11A H 0.6800 1.0880 0.6449 0.045 Uiso 1 1 calc R
C12 C 0.9196(6) 1.0610(5) 0.6262(12) 0.032(2) Uani 1 1 d .
H12A H 0.9687 1.0208 0.6242 0.038 Uiso 1 1 calc R

loop_
_atom_site_aniso_label
_atom_site_aniso_U_11
_atom_site_aniso_U_22
_atom_site_aniso_U_33
_atom_site_aniso_U_23
_atom_site_aniso_U_13
_atom_site_aniso_U_12
Co1 0.0159(6) 0.0200(6) 0.0459(8) 0.0011(5) 0.0119(5) -0.0005(5)
O1 0.024(3) 0.026(3) 0.058(4) 0.007(3) 0.018(3) -0.001(3)
N1 0.021(4) 0.028(4) 0.083(6) -0.010(4) 0.019(4) -0.004(3)
C1 0.025(5) 0.018(5) 0.053(7) -0.009(4) 0.013(5) 0.000(4)
Cu1 0.0266(7) 0.0244(6) 0.0607(8) -0.0076(5) 0.0195(5) -0.0043(5)
O2 0.035(4) 0.034(4) 0.058(5) 0.009(3) 0.018(3) 0.016(3)
N2 0.043(6) 0.025(4) 0.067(6) -0.003(4) 0.024(5) -0.001(4)
C2 0.022(5) 0.029(5) 0.040(6) 0.002(4) 0.006(4) 0.006(4)
O3 0.036(4) 0.032(4) 0.138(7) -0.019(4) 0.047(4) -0.012(3)
N3 0.031(5) 0.046(5) 0.093(7) -0.005(5) 0.019(5) 0.000(4)
C3 0.021(5) 0.028(5) 0.051(6) -0.004(4) 0.013(4) -0.005(4)
O4 0.030(4) 0.027(3) 0.064(5) -0.006(3) 0.025(3) -0.004(3)
N4 0.019(4) 0.034(5) 0.100(7) 0.021(4) 0.027(4) 0.011(4)
C4 0.029(5) 0.035(5) 0.049(7) -0.008(4) 0.011(5) 0.003(4)
N5 0.043(6) 0.022(4) 0.058(6) 0.003(4) 0.018(4) 0.000(4)
C5 0.041(6) 0.043(6) 0.049(7) 0.001(5) 0.026(5) 0.006(5)
N6 0.039(5) 0.051(6) 0.069(7) 0.009(4) 0.010(5) -0.013(4)
C6 0.037(6) 0.027(5) 0.043(6) 0.007(4) 0.018(5) 0.004(4)
N7 0.024(4) 0.034(4) 0.036(5) 0.004(3) 0.012(3) 0.001(3)
C7 0.028(5) 0.021(5) 0.067(7) -0.003(4) 0.020(5) 0.001(4)
N8 0.020(4) 0.038(5) 0.072(6) 0.006(4) 0.020(4) 0.005(3)
C8 0.019(5) 0.036(5) 0.048(6) -0.003(4) 0.016(4) -0.003(4)
C9 0.032(6) 0.029(5) 0.063(7) -0.005(5) 0.023(5) -0.001(4)
C10 0.041(6) 0.032(6) 0.086(8) -0.005(5) 0.032(6) 0.007(5)
C11 0.029(5) 0.038(6) 0.049(7) 0.008(4) 0.016(5) 0.003(4)
C12 0.023(5) 0.030(5) 0.042(6) -0.001(4) 0.010(4) 0.000(4)

loop_
_atom_type_symbol
_atom_type_description
_atom_type_scat_dispersion_real
_atom_type_scat_dispersion_imag
_atom_type_scat_source
C C 0.0033 0.0016 'International Tables Vol C Tables 4.2.6.8 and 6.1.1.4'
H H 0.0000 0.0000 'International Tables Vol C Tables 4.2.6.8 and 6.1.1.4'
N N 0.0061 0.0033 'International Tables Vol C Tables 4.2.6.8 and 6.1.1.4'
O O 0.0106 0.0060 'International Tables Vol C Tables 4.2.6.8 and 6.1.1.4'
Co Co 0.3494 0.9721 'International Tables Vol C Tables 4.2.6.8 and 6.1.1.4'
Cu Cu 0.3201 1.2651 'International Tables Vol C Tables 4.2.6.8 and 6.1.1.4'

loop_
_geom_angle_atom_site_label_1
_geom_angle_atom_site_label_2
_geom_angle_atom_site_label_3
_geom_angle
_geom_angle_site_symmetry_1
_geom_angle_site_symmetry_3
O1 Co1 O4 179.2(2) 3_676 3_776
O1 Co1 N1 90.7(2) 3_676 .
O4 Co1 N1 89.8(2) 3_776 .
O1 Co1 N7 90.2(2) 3_676 .
O4 Co1 N7 89.3(2) 3_776 .
N1 Co1 N7 177.2(3) . .
O1 Co1 N4 86.5(2) 3_676 .
O4 Co1 N4 94.1(3) 3_776 .
N1 Co1 N4 90.7(3) . .
N7 Co1 N4 92.0(3) . .
O1 Co1 N8 88.2(2) 3_676 .
O4 Co1 N8 91.1(2) 3_776 .
N1 Co1 N8 95.9(3) . .
N7 Co1 N8 81.5(3) . .
N4 Co1 N8 171.6(3) . .
O1 Co1 Cu1 73.31(16) 3_676 4_576
O4 Co1 Cu1 107.45(17) 3_776 4_576
N1 Co1 Cu1 60.1(2) . 4_576
N7 Co1 Cu1 122.72(18) . 4_576
N4 Co1 Cu1 34.3(2) . 4_576
N8 Co1 Cu1 148.58(18) . 4_576
O1 Co1 Cu1 114.08(15) 3_676 .
O4 Co1 Cu1 66.48(16) 3_776 .
N1 Co1 Cu1 24.58(19) . .
N7 Co1 Cu1 155.23(18) . .
N4 Co1 Cu1 84.9(2) . .
N8 Co1 Cu1 103.20(19) . .
Cu1 Co1 Cu1 64.00(2) 4_576 .
C1 O1 Co1 131.7(5) . 3_676
N2 N1 Cu1 116.1(6) . .
N2 N1 Co1 112.2(5) . .
Cu1 N1 Co1 129.1(4) . .
O2 C1 O1 126.7(8) . .
O2 C1 C2 116.6(8) . .
O1 C1 C2 116.7(7) . .
O3 Cu1 N4 87.2(3) 3_776 4_575
O3 Cu1 O2 175.6(3) 3_776 2_645
N4 Cu1 O2 92.4(3) 4_575 2_645
O3 Cu1 N1 94.9(3) 3_776 .
N4 Cu1 N1 173.4(3) 4_575 .
O2 Cu1 N1 86.0(3) 2_645 .
O3 Cu1 Co1 69.12(18) 3_776 .
N4 Cu1 Co1 153.8(2) 4_575 .
O2 Cu1 Co1 112.09(17) 2_645 .
N1 Cu1 Co1 26.3(2) . .
C1 O2 Cu1 131.9(6) . 2_655
N3 N2 N1 173.7(10) . .
C6 C2 C3 118.0(7) . .
C6 C2 C1 123.3(7) . .
C3 C2 C1 118.4(7) . .
C7 O3 Cu1 137.2(6) . 3_776
N8 C3 C2 124.1(8) . .
N8 C3 H3A 118.0 . .
C2 C3 H3A 118.0 . .
C7 O4 Co1 136.9(5) . 3_776
N5 N4 Cu1 125.5(6) . 4_576
N5 N4 Co1 113.0(6) . .
Cu1 N4 Co1 105.8(4) 4_576 .
N8 C4 C5 122.4(8) . .
N8 C4 H4A 118.8 . .
C5 C4 H4A 118.8 . .
N6 N5 N4 176.6(9) . .
C4 C5 C6 120.2(8) . .
C4 C5 H5A 119.9 . .
C6 C5 H5A 119.9 . .
C2 C6 C5 117.9(8) . .
C2 C6 H6A 121.0 . .
C5 C6 H6A 121.0 . .
C12 N7 C11 117.6(7) . .
C12 N7 Co1 120.5(5) . .
C11 N7 Co1 120.9(5) . .
O4 C7 O3 127.8(8) . .
O4 C7 C8 116.2(7) . .
O3 C7 C8 115.9(7) . .
C3 N8 C4 117.2(8) . .
C3 N8 Co1 118.2(6) . .
C4 N8 Co1 118.3(6) . .
C12 C8 C9 119.4(7) . .
C12 C8 C7 118.4(7) . .
C9 C8 C7 122.2(7) . .
C8 C9 C10 117.8(8) . .
C8 C9 H9A 121.1 . .
C10 C9 H9A 121.1 . .
C11 C10 C9 119.4(8) . .
C11 C10 H10A 120.3 . .
C9 C10 H10A 120.3 . .
N7 C11 C10 122.9(8) . .
N7 C11 H11A 118.6 . .
C10 C11 H11A 118.6 . .
N7 C12 C8 123.0(8) . .
N7 C12 H12A 118.5 . .
C8 C12 H12A 118.5 . .

loop_
_geom_bond_atom_site_label_1
_geom_bond_atom_site_label_2
_geom_bond_distance
_geom_bond_site_symmetry_2
Co1 O1 2.023(5) 3_676
Co1 O4 2.025(6) 3_776
Co1 N1 2.127(7) .
Co1 N7 2.154(7) .
Co1 N4 2.215(8) .
Co1 N8 2.263(8) .
Co1 Cu1 3.3268(16) 4_576
Co1 Cu1 3.7221(16) .
O1 C1 1.266(9) .
O1 Co1 2.023(5) 3_676
N1 N2 1.242(10) .
N1 Cu1 1.995(7) .
C1 O2 1.264(9) .
C1 C2 1.508(11) .
Cu1 O3 1.941(6) 3_776
Cu1 N4 1.951(7) 4_575
Cu1 O2 1.957(5) 2_645
O2 Cu1 1.957(5) 2_655
N2 N3 1.141(9) .
C2 C6 1.377(11) .
C2 C3 1.408(11) .
O3 C7 1.255(9) .
O3 Cu1 1.941(6) 3_776
C3 N8 1.328(9) .
C3 H3A 0.9300 .
O4 C7 1.234(9) .
O4 Co1 2.025(6) 3_776
N4 N5 1.221(9) .
N4 Cu1 1.951(7) 4_576
C4 N8 1.346(10) .
C4 C5 1.376(12) .
C4 H4A 0.9300 .
N5 N6 1.148(10) .
C5 C6 1.396(10) .
C5 H5A 0.9300 .
C6 H6A 0.9300 .
N7 C12 1.337(9) .
N7 C11 1.350(10) .
C7 C8 1.527(11) .
C8 C12 1.380(11) .
C8 C9 1.391(11) .
C9 C10 1.391(11) .
C9 H9A 0.9300 .
C10 C11 1.377(12) .
C10 H10A 0.9300 .
C11 H11A 0.9300 .
C12 H12A 0.9300 .

loop_
_geom_torsion_atom_site_label_1
_geom_torsion_atom_site_label_2
_geom_torsion_atom_site_label_3
_geom_torsion_atom_site_label_4
_geom_torsion
_geom_torsion_site_symmetry_1
_geom_torsion_site_symmetry_4
O1 Co1 N1 N2 36.9(7) 3_676 .
O4 Co1 N1 N2 -142.5(7) 3_776 .
N7 Co1 N1 N2 -71(5) . .
N4 Co1 N1 N2 123.4(7) . .
N8 Co1 N1 N2 -51.4(7) . .
Cu1 Co1 N1 N2 107.1(7) 4_576 .
Cu1 Co1 N1 N2 -160.4(10) . .
O1 Co1 N1 Cu1 -162.7(5) 3_676 .
O4 Co1 N1 Cu1 17.9(5) 3_776 .
N7 Co1 N1 Cu1 89(5) . .
N4 Co1 N1 Cu1 -76.2(5) . .
N8 Co1 N1 Cu1 109.0(5) . .
Cu1 Co1 N1 Cu1 -92.4(5) 4_576 .
Co1 O1 C1 O2 -12.0(14) 3_676 .
Co1 O1 C1 C2 165.0(5) 3_676 .
N2 N1 Cu1 O3 148.6(7) . 3_776
Co1 N1 Cu1 O3 -11.2(6) . 3_776
N2 N1 Cu1 N4 -103(3) . 4_575
Co1 N1 Cu1 N4 98(2) . 4_575
N2 N1 Cu1 O2 -27.1(7) . 2_645
Co1 N1 Cu1 O2 173.1(5) . 2_645
N2 N1 Cu1 Co1 159.8(11) . .
O1 Co1 Cu1 O3 -173.0(3) 3_676 3_776
O4 Co1 Cu1 O3 7.6(3) 3_776 3_776
N1 Co1 Cu1 O3 168.0(6) . 3_776
N7 Co1 Cu1 O3 -5.3(5) . 3_776
N4 Co1 Cu1 O3 -89.1(3) . 3_776
N8 Co1 Cu1 O3 93.0(3) . 3_776
Cu1 Co1 Cu1 O3 -117.6(3) 4_576 3_776
O1 Co1 Cu1 N4 -146.1(6) 3_676 4_575
O4 Co1 Cu1 N4 34.5(6) 3_776 4_575
N1 Co1 Cu1 N4 -165.2(8) . 4_575
N7 Co1 Cu1 N4 21.5(7) . 4_575
N4 Co1 Cu1 N4 -62.3(6) . 4_575
N8 Co1 Cu1 N4 119.9(6) . 4_575
Cu1 Co1 Cu1 N4 -90.7(6) 4_576 4_575
O1 Co1 Cu1 O2 11.6(3) 3_676 2_645
O4 Co1 Cu1 O2 -167.9(3) 3_776 2_645
N1 Co1 Cu1 O2 -7.5(6) . 2_645
N7 Co1 Cu1 O2 179.2(5) . 2_645
N4 Co1 Cu1 O2 95.4(3) . 2_645
N8 Co1 Cu1 O2 -82.5(3) . 2_645
Cu1 Co1 Cu1 O2 67.0(2) 4_576 2_645
O1 Co1 Cu1 N1 19.0(6) 3_676 .
O4 Co1 Cu1 N1 -160.4(6) 3_776 .
N7 Co1 Cu1 N1 -173.3(7) . .
N4 Co1 Cu1 N1 102.9(6) . .
N8 Co1 Cu1 N1 -75.0(6) . .
Cu1 Co1 Cu1 N1 74.4(5) 4_576 .
O1 C1 O2 Cu1 6.2(14) . 2_655
C2 C1 O2 Cu1 -170.8(5) . 2_655
Cu1 N1 N2 N3 148(8) . .
Co1 N1 N2 N3 -48(9) . .
O2 C1 C2 C6 6.2(12) . .
O1 C1 C2 C6 -171.1(8) . .
O2 C1 C2 C3 -179.2(8) . .
O1 C1 C2 C3 3.5(12) . .
C6 C2 C3 N8 0.4(13) . .
C1 C2 C3 N8 -174.5(8) . .
O1 Co1 N4 N5 -153.9(6) 3_676 .
O4 Co1 N4 N5 25.6(6) 3_776 .
N1 Co1 N4 N5 115.4(6) . .
N7 Co1 N4 N5 -63.9(6) . .
N8 Co1 N4 N5 -102.8(18) . .
Cu1 Co1 N4 N5 140.9(8) 4_576 .
Cu1 Co1 N4 N5 91.5(6) . .
O1 Co1 N4 Cu1 65.2(3) 3_676 4_576
O4 Co1 N4 Cu1 -115.3(3) 3_776 4_576
N1 Co1 N4 Cu1 -25.5(3) . 4_576
N7 Co1 N4 Cu1 155.2(3) . 4_576
N8 Co1 N4 Cu1 116.3(17) . 4_576
Cu1 Co1 N4 Cu1 -49.4(3) . 4_576
Cu1 N4 N5 N6 -161(17) 4_576 .
Co1 N4 N5 N6 67(17) . .
N8 C4 C5 C6 -0.3(14) . .
C3 C2 C6 C5 1.5(13) . .
C1 C2 C6 C5 176.1(8) . .
C4 C5 C6 C2 -1.5(14) . .
O1 Co1 N7 C12 162.8(6) 3_676 .
O4 Co1 N7 C12 -17.7(6) 3_776 .
N1 Co1 N7 C12 -89(5) . .
N4 Co1 N7 C12 76.4(6) . .
N8 Co1 N7 C12 -109.0(6) . .
Cu1 Co1 N7 C12 92.7(6) 4_576 .
Cu1 Co1 N7 C12 -5.9(9) . .
O1 Co1 N7 C11 -29.1(6) 3_676 .
O4 Co1 N7 C11 150.3(6) 3_776 .
N1 Co1 N7 C11 79(5) . .
N4 Co1 N7 C11 -115.6(6) . .
N8 Co1 N7 C11 59.1(6) . .
Cu1 Co1 N7 C11 -99.3(6) 4_576 .
Cu1 Co1 N7 C11 162.2(5) . .
Co1 O4 C7 O3 -21.9(16) 3_776 .
Co1 O4 C7 C8 156.3(6) 3_776 .
Cu1 O3 C7 O4 4.5(18) 3_776 .
Cu1 O3 C7 C8 -173.6(7) 3_776 .
C2 C3 N8 C4 -2.2(13) . .
C2 C3 N8 Co1 149.5(7) . .
C5 C4 N8 C3 2.1(13) . .
C5 C4 N8 Co1 -149.6(7) . .
O1 Co1 N8 C3 -5.0(6) 3_676 .
O4 Co1 N8 C3 175.4(6) 3_776 .
N1 Co1 N8 C3 85.5(6) . .
N7 Co1 N8 C3 -95.4(6) . .
N4 Co1 N8 C3 -56(2) . .
Cu1 Co1 N8 C3 48.0(8) 4_576 .
Cu1 Co1 N8 C3 109.3(6) . .
O1 Co1 N8 C4 146.4(6) 3_676 .
O4 Co1 N8 C4 -33.1(6) 3_776 .
N1 Co1 N8 C4 -123.0(6) . .
N7 Co1 N8 C4 56.0(6) . .
N4 Co1 N8 C4 95.4(18) . .
Cu1 Co1 N8 C4 -160.5(5) 4_576 .
Cu1 Co1 N8 C4 -99.2(6) . .
O4 C7 C8 C12 9.0(12) . .
O3 C7 C8 C12 -172.6(9) . .
O4 C7 C8 C9 -168.9(8) . .
O3 C7 C8 C9 9.5(13) . .
C12 C8 C9 C10 -1.9(13) . .
C7 C8 C9 C10 176.0(8) . .
C8 C9 C10 C11 0.9(14) . .
C12 N7 C11 C10 1.9(13) . .
Co1 N7 C11 C10 -166.5(7) . .
C9 C10 C11 N7 -0.8(14) . .
C11 N7 C12 C8 -3.0(12) . .
Co1 N7 C12 C8 165.4(6) . .
C9 C8 C12 N7 3.1(13) . .
C7 C8 C12 N7 -174.8(8) . .
